data_4313220
loop_
_publ_author_name
'Satyabrata Samanta'
'Dipesh Ghosh'
'Suman Mukhopadhyay'
'Akira Endo'
'Timothy J. R. Weakley'
'Muktimoy Chaudhury'

_publ_contact_author_address
;Department of Chemistry,
University of Oregon,
Eugene, OR 97403-1253
USA
;
_publ_contact_author_email tweakley@oregon.uoregon.edu
_publ_contact_author_fax 01(541)3464643
_publ_contact_author_name 'Dr Timothy J. R. Weakley'
_publ_contact_author_phone 01(541)3464620
_publ_section_title
;
 Oxovanadium(IV) and -(V) Complexes of Dithiocarbazate-Based Tridentate
 Schiff Base Ligands: Syntheses, Structure, and Photochemical Reactivity
 of Compounds Involving Imidazole Derivatives as Coligands
;
_journal_name_full 'Inorganic Chemistry'
_journal_page_first 1508
_journal_page_last 1517
_journal_paper_doi 10.1021/ic020438v
_journal_volume 42
_journal_year 2003
_chemical_formula_structural '(C3 H5 N2) (V O2 (C9 H7 Br N2 O S2) )'
_chemical_formula_sum 'C12 H12 Br N4 O3 S2 V'
_chemical_formula_weight 455.22
_space_group_IT_number 14
_symmetry_cell_setting monoclinic
_symmetry_Int_Tables_number 14
_symmetry_space_group_name_Hall '-P 2yab'
_symmetry_space_group_name_H-M 'P 1 21/a 1'
_cell_angle_alpha 90
_cell_angle_beta 93.30(2)
_cell_angle_gamma 90
_cell_formula_units_Z 4
_cell_length_a 6.668(3)
_cell_length_b 13.963(2)
_cell_length_c 18.441(3)
_cell_measurement_reflns_used 25
_cell_measurement_temperature 295
_cell_measurement_theta_max 14.8
_cell_measurement_theta_min 12.9
_cell_volume 1714.1(9)
_diffrn_ambient_temperature 295
_diffrn_measurement_device_type 'Nonius CAD-4 serial diffractometer'
_diffrn_measurement_method \w-2\q
_diffrn_orient_matrix_UB_11 -0.01079
_diffrn_orient_matrix_UB_12 -0.05828
_diffrn_orient_matrix_UB_13 -0.03150
_diffrn_orient_matrix_UB_21 0.02810
_diffrn_orient_matrix_UB_22 0.03989
_diffrn_orient_matrix_UB_23 -0.04329
_diffrn_orient_matrix_UB_31 0.14721
_diffrn_orient_matrix_UB_32 -0.01190
_diffrn_orient_matrix_UB_33 0.00913
_diffrn_radiation_detector 'scintillation counter'
_diffrn_radiation_monochromator graphite
_diffrn_radiation_source 'sealed X-ray tube'
_diffrn_radiation_type 'Mo K\a'
_diffrn_radiation_wavelength 0.71073
_diffrn_reflns_av_R_equivalents 0.029
_diffrn_reflns_av_sigmaI/netI 0.060
_diffrn_reflns_limit_h_max 7
_diffrn_reflns_limit_h_min 0
_diffrn_reflns_limit_k_max 16
_diffrn_reflns_limit_k_min 0
_diffrn_reflns_limit_l_max 21
_diffrn_reflns_limit_l_min -21
_diffrn_reflns_number 3428
_diffrn_reflns_reduction_process 'Lp corrections applied'
_diffrn_reflns_theta_max 25.0
_diffrn_reflns_theta_min 1.8
_diffrn_standards_decay_% 3.0
_diffrn_standards_interval_time 60
_diffrn_standards_number 3
_exptl_absorpt_coefficient_mu 3.177
_exptl_absorpt_correction_T_max 0.318
_exptl_absorpt_correction_T_min 0.215
_exptl_absorpt_correction_type psi-scan
_exptl_absorpt_process_details 'North,Phillips & Matthews (1968)'
_exptl_crystal_colour yellow
_exptl_crystal_density_diffrn 1.764
_exptl_crystal_density_meas ?
_exptl_crystal_description plate
_exptl_crystal_F_000 904.00
_exptl_crystal_size_max 0.58
_exptl_crystal_size_mid 0.36
_exptl_crystal_size_min 0.05
_refine_diff_density_max 0.87
_refine_diff_density_min -1.01
_refine_ls_abs_structure_details 'not applicable'
_refine_ls_extinction_coef 0.0
_refine_ls_extinction_method none
_refine_ls_goodness_of_fit_all 1.89
_refine_ls_goodness_of_fit_ref 2.04
_refine_ls_hydrogen_treatment mixed
_refine_ls_matrix_type full
_refine_ls_number_constraints 0
_refine_ls_number_parameters 224
_refine_ls_number_reflns 2996
_refine_ls_number_restraints 0
_refine_ls_R_factor_all 0.091
_refine_ls_R_factor_gt 0.055
_refine_ls_shift/su_max 0.009
_refine_ls_shift/su_mean 0.0006
_refine_ls_structure_factor_coef Fsqd
_refine_ls_weighting_details 'w = 4F~o~^2^/[\s^2^(I) + (0.020I)^2^]'
_refine_ls_weighting_scheme calc
_refine_ls_wR_factor_all 0.110
_refine_ls_wR_factor_ref 0.057
_reflns_number_gt 2090
_reflns_number_total 2996
_reflns_threshold_expression I>1.00\s(I)
_cod_data_source_file ic020438v_2.cif
_cod_data_source_block mc12_2a
_cod_depositor_comments
;
The following automatic conversions were performed:

'_exptl_absorpt_correction_type' tag value 'psi-scans' was replaced
with 'psi-scan' value.

Automatic conversion script
Id: cif_fix_values 1646 2011-03-28 12:23:43Z adriana 

The following automatic conversions were performed:

'_exptl_crystal_density_meas' value 'not measured' was changed to '?'
- the value is perceived as not measured.

Automatic conversion script
Id: cif_fix_values 3008 2015-01-20 13:52:24Z robertas 
;
_cod_original_cell_volume 1714.0(6)
_cod_original_sg_symbol_H-M 'P 21/a '
_cod_original_formula_sum 'C12 H12 Br N4 O3 S2 V '
_cod_database_code 4313220

loop_
_symmetry_equiv_pos_as_xyz
'   +x,   +y,   +z'
'1/2-x,1/2+y,   -z'
'   -x,   -y,   -z'
'1/2+x,1/2-y,   +z'

loop_
_atom_site_label
_atom_site_fract_x
_atom_site_fract_y
_atom_site_fract_z
_atom_site_U_iso_or_equiv
_atom_site_occupancy
_atom_site_refinement_flags
_atom_site_adp_type
_atom_site_calc_flag
_atom_site_calc_attached_atom
Br -0.3166(1) 0.33867(6) 0.49113(4) 0.0961(3) 1.000 . Uani d ?
V 0.3224(1) 0.44109(6) 0.82839(5) 0.0373(3) 1.000 . Uani d ?
S(1) 0.5601(2) 0.5639(1) 0.85378(8) 0.0562(5) 1.000 . Uani d ?
S(2) 0.8360(3) 0.6646(1) 0.7639(1) 0.0710(6) 1.000 . Uani d ?
O(1) 0.2600(5) 0.4516(2) 0.9129(2) 0.046(1) 1.000 . Uani d ?
O(2) 0.4491(5) 0.3427(2) 0.8229(2) 0.044(1) 1.000 . Uani d ?
O(3) 0.0616(5) 0.4166(3) 0.7873(2) 0.047(1) 1.000 . Uani d ?
N(1) 0.5335(7) 0.5604(3) 0.7084(2) 0.046(1) 1.000 . Uani d ?
N(2) 0.3695(6) 0.5017(3) 0.7221(2) 0.038(1) 1.000 . Uani d ?
N(3) 0.3868(6) 0.2185(3) 0.9347(2) 0.047(1) 1.000 . Uani d ?
N(4) 0.3370(6) 0.1085(3) 1.0101(2) 0.048(2) 1.000 . Uani d ?
C(1) 0.871(1) 0.6731(5) 0.6690(4) 0.080(2) 1.000 . Uani d ?
C(2) 0.6262(8) 0.5894(4) 0.7675(3) 0.049(2) 1.000 . Uani d ?
C(3) 0.2697(8) 0.4791(4) 0.6630(3) 0.043(2) 1.000 . Uani d ?
C(4) 0.0848(8) 0.4248(3) 0.6582(3) 0.040(2) 1.000 . Uani d ?
C(5) -0.0106(8) 0.3970(4) 0.7209(3) 0.038(2) 1.000 . Uani d ?
C(6) -0.1941(9) 0.3486(4) 0.7116(4) 0.048(2) 1.000 . Uani d ?
C(7) -0.280(1) 0.3315(4) 0.6444(3) 0.052(2) 1.000 . Uani d ?
C(8) -0.1902(9) 0.3610(4) 0.5834(3) 0.053(2) 1.000 . Uani d ?
C(9) -0.008(1) 0.4053(4) 0.5901(3) 0.055(2) 1.000 . Uani d ?
C(10) 0.3843(8) 0.2609(4) 1.0000(3) 0.051(2) 1.000 . Uani d ?
C(11) 0.3535(8) 0.1917(5) 1.0482(3) 0.055(2) 1.000 . Uani d ?
C(12) 0.3575(8) 0.1256(4) 0.9419(3) 0.048(2) 1.000 . Uani d ?
H(1) 0.9829 0.7131 0.6613 0.096 1.000 . Uiso c ?
H(2) 0.7538 0.6997 0.6450 0.096 1.000 . Uiso c ?
H(3) 0.8942 0.6111 0.6501 0.096 1.000 . Uiso c ?
H(4) 0.321(6) 0.498(3) 0.618(2) 0.02(1) 1.000 . Uiso d ?
H(5) -0.259(7) 0.333(4) 0.747(3) 0.05(2) 1.000 . Uiso d ?
H(6) -0.396(6) 0.304(3) 0.639(2) 0.02(1) 1.000 . Uiso d ?
H(7) 0.051(7) 0.425(3) 0.553(2) 0.03(1) 1.000 . Uiso d ?
H(8) 0.4065 0.2504 0.8901 0.056 1.000 . Uiso c ?
H(9) 0.3138 0.0472 1.0303 0.057 1.000 . Uiso c ?
H(10) 0.4011 0.3273 1.0099 0.061 1.000 . Uiso c ?
H(11) 0.3450 0.1993 1.0992 0.066 1.000 . Uiso c ?
H(12) 0.3525 0.0794 0.9039 0.058 1.000 . Uiso c ?

loop_
_atom_site_aniso_label
_atom_site_aniso_U_11
_atom_site_aniso_U_22
_atom_site_aniso_U_33
_atom_site_aniso_U_12
_atom_site_aniso_U_13
_atom_site_aniso_U_23
Br 0.1109(7) 0.1025(7) 0.0707(5) -0.0427(5) -0.0319(4) 0.0151(4)
V 0.0467(6) 0.0269(5) 0.0392(5) 0.0003(5) 0.0092(4) 0.0002(4)
S(1) 0.071(1) 0.0441(9) 0.0536(9) -0.0163(9) 0.0046(8) -0.0047(7)
S(2) 0.064(1) 0.056(1) 0.092(1) -0.0276(9) -0.0002(9) 0.010(1)
O(1) 0.059(2) 0.036(2) 0.044(2) -0.003(2) 0.009(2) -0.005(2)
O(2) 0.052(2) 0.032(2) 0.050(2) 0.010(2) 0.017(2) 0.005(2)
O(3) 0.041(2) 0.054(2) 0.046(2) -0.004(2) 0.012(2) -0.003(2)
N(1) 0.046(3) 0.036(3) 0.057(3) -0.008(2) 0.007(2) 0.008(2)
N(2) 0.042(3) 0.029(2) 0.046(3) -0.002(2) 0.009(2) 0.007(2)
N(3) 0.036(3) 0.053(3) 0.052(3) -0.005(2) 0.004(2) 0.023(3)
N(4) 0.047(3) 0.043(3) 0.054(3) 0.002(2) 0.006(2) 0.017(2)
C(1) 0.059(4) 0.066(4) 0.118(6) -0.014(4) 0.026(4) 0.022(4)
C(2) 0.044(4) 0.025(3) 0.076(4) -0.001(3) 0.004(3) 0.007(3)
C(3) 0.054(4) 0.040(3) 0.036(3) -0.003(3) 0.014(3) 0.013(3)
C(4) 0.045(3) 0.033(3) 0.042(3) 0.000(3) 0.003(3) 0.008(2)
C(5) 0.039(3) 0.031(3) 0.044(3) 0.008(3) 0.004(3) 0.000(2)
C(6) 0.042(4) 0.049(4) 0.055(4) 0.001(3) 0.015(3) 0.003(3)
C(7) 0.041(4) 0.042(4) 0.070(5) 0.000(3) -0.007(3) 0.002(3)
C(8) 0.060(4) 0.044(4) 0.054(4) -0.007(3) -0.006(3) 0.008(3)
C(9) 0.069(5) 0.047(4) 0.049(4) -0.008(3) 0.005(3) 0.012(3)
C(10) 0.046(4) 0.049(4) 0.058(4) -0.008(3) -0.002(3) -0.001(3)
C(11) 0.046(4) 0.069(4) 0.049(4) -0.001(3) 0.003(3) -0.004(3)
C(12) 0.041(4) 0.052(4) 0.052(4) -0.001(3) 0.004(3) 0.001(3)

loop_
_geom_angle_atom_site_label_1
_geom_angle_atom_site_label_2
_geom_angle_atom_site_label_3
_geom_angle
_geom_angle_site_symmetry_1
_geom_angle_site_symmetry_2
_geom_angle_site_symmetry_3
_geom_angle_publ_flag
S(1) V O(1) 87.2(1) . . . yes
S(1) V O(2) 106.4(1) . . . yes
S(1) V O(3) 143.4(1) . . . yes
S(1) V N(2) 76.5(1) . . . yes
O(1) V O(2) 107.2(2) . . . yes
O(1) V O(3) 96.9(2) . . . yes
O(1) V N(2) 151.4(2) . . . yes
O(2) V O(3) 107.0(2) . . . yes
O(2) V N(2) 99.9(2) . . . yes
O(3) V N(2) 83.4(2) . . . yes
V S(1) C(2) 99.9(2) . . . yes
C(1) S(2) C(2) 103.1(3) . . . yes
V O(3) C(5) 133.6(3) . . . yes
N(2) N(1) C(2) 111.8(4) . . . yes
V N(2) N(1) 123.1(3) . . . yes
V N(2) C(3) 125.1(4) . . . yes
N(1) N(2) C(3) 111.2(4) . . . yes
C(10) N(3) C(12) 109.5(4) . . . yes
C(10) N(3) H(8) 125.3 . . . no
C(12) N(3) H(8) 125.3 . . . no
C(11) N(4) C(12) 109.6(5) . . . yes
C(11) N(4) H(9) 125.2 . . . no
C(12) N(4) H(9) 125.2 . . . no
S(2) C(1) H(1) 109.4 . . . no
S(2) C(1) H(2) 109.5 . . . no
S(2) C(1) H(3) 109.4 . . . no
H(1) C(1) H(2) 109.5 . . . no
H(1) C(1) H(3) 109.4 . . . no
H(2) C(1) H(3) 109.5 . . . no
S(1) C(2) S(2) 114.1(3) . . . yes
S(1) C(2) N(1) 125.8(4) . . . yes
S(2) C(2) N(1) 120.1(4) . . . yes
N(2) C(3) C(4) 125.4(5) . . . yes
N(2) C(3) H(4) 119(2) . . . no
C(4) C(3) H(4) 116(2) . . . no
C(3) C(4) C(5) 121.3(5) . . . yes
C(3) C(4) C(9) 119.3(5) . . . yes
C(5) C(4) C(9) 119.3(5) . . . yes
O(3) C(5) C(4) 123.2(5) . . . yes
O(3) C(5) C(6) 119.0(5) . . . yes
C(4) C(5) C(6) 117.8(5) . . . yes
C(5) C(6) C(7) 121.1(6) . . . yes
C(5) C(6) H(5) 121(4) . . . no
C(7) C(6) H(5) 117(4) . . . no
C(6) C(7) C(8) 121.2(6) . . . yes
C(6) C(7) H(6) 121(3) . . . no
C(8) C(7) H(6) 118(3) . . . no
Br C(8) C(7) 120.0(5) . . . yes
Br C(8) C(9) 120.5(5) . . . yes
C(7) C(8) C(9) 119.5(6) . . . yes
C(4) C(9) C(8) 121.1(6) . . . yes
C(4) C(9) H(7) 117(3) . . . no
C(8) C(9) H(7) 122(3) . . . no
N(3) C(10) C(11) 106.8(5) . . . yes
N(3) C(10) H(10) 126.6 . . . no
C(11) C(10) H(10) 126.6 . . . no
N(4) C(11) C(10) 106.5(5) . . . yes
N(4) C(11) H(11) 126.8 . . . no
C(10) C(11) H(11) 126.8 . . . no
N(3) C(12) N(4) 107.7(5) . . . yes
N(3) C(12) H(12) 126.2 . . . no
N(4) C(12) H(12) 126.1 . . . no

loop_
_geom_bond_atom_site_label_1
_geom_bond_atom_site_label_2
_geom_bond_distance
_geom_bond_site_symmetry_1
_geom_bond_site_symmetry_2
_geom_bond_publ_flag
Br C(8) 1.881(6) . . yes
V S(1) 2.364(2) . . yes
V O(1) 1.643(3) . . yes
V O(2) 1.619(3) . . yes
V O(3) 1.888(4) . . yes
V N(2) 2.174(4) . . yes
S(1) C(2) 1.712(6) . . yes
S(2) C(1) 1.784(7) . . yes
S(2) C(2) 1.753(6) . . yes
O(3) C(5) 1.318(5) . . yes
N(1) N(2) 1.401(5) . . yes
N(1) C(2) 1.288(6) . . yes
N(2) C(3) 1.283(6) . . yes
N(3) C(10) 1.342(6) . . yes
N(3) C(12) 1.320(7) . . yes
N(3) H(8) 0.95 . . no
N(4) C(11) 1.360(7) . . yes
N(4) C(12) 1.294(6) . . yes
N(4) H(9) 0.95 . . no
C(1) H(1) 0.95 . . no
C(1) H(2) 0.95 . . no
C(1) H(3) 0.95 . . no
C(3) C(4) 1.446(7) . . yes
C(3) H(4) 0.96(4) . . no
C(4) C(5) 1.405(6) . . yes
C(4) C(9) 1.395(7) . . yes
C(5) C(6) 1.400(7) . . yes
C(6) C(7) 1.355(8) . . yes
C(6) H(5) 0.83(5) . . no
C(7) C(8) 1.367(8) . . yes
C(7) H(6) 0.87(4) . . no
C(8) C(9) 1.364(8) . . yes
C(9) H(7) 0.85(4) . . no
C(10) C(11) 1.337(7) . . yes
C(10) H(10) 0.95 . . no
C(11) H(11) 0.95 . . no
C(12) H(12) 0.95 . . no

loop_
_geom_contact_atom_site_label_1
_geom_contact_atom_site_label_2
_geom_contact_distance
_geom_contact_site_symmetry_1
_geom_contact_site_symmetry_2
_geom_contact_publ_flag
S(1) C(12) 3.633(6) . 4 no
O(1) N(4) 2.709(5) . 2_557 no
O(1) C(12) 2.969(6) . 4_455 no
O(1) C(10) 3.194(7) . . no
O(1) N(3) 3.381(6) . . no
O(1) N(3) 3.480(6) . 4_455 no
O(1) C(11) 3.520(7) . 2_557 no
O(1) N(4) 3.529(6) . 4_455 no
O(2) N(3) 2.743(5) . . no
O(2) C(6) 3.232(7) . 1_655 no
O(2) C(12) 3.426(7) . 4 no
O(2) C(6) 3.469(7) . 4 no
O(2) C(10) 3.509(7) . . no
O(2) N(3) 3.578(6) . 4 no
O(3) C(12) 3.283(7) . 4_455 no
O(3) N(3) 3.560(6) . 4_455 no
N(1) C(6) 3.470(7) . 1_655 no
N(2) C(6) 3.625(7) . 1_655 no
N(3) N(3) 3.448(3) . 4 no
N(3) N(3) 3.448(3) . 4_455 no
N(3) C(10) 3.476(7) . 4 no
N(3) C(10) 3.636(7) . 4_455 no
N(4) C(10) 3.523(7) . 4_455 no
C(10) C(11) 3.271(8) . 4 no
C(10) C(10) 3.348(2) . 4 no
C(10) C(10) 3.348(2) . 4_455 no

loop_
_geom_torsion_atom_site_label_1
_geom_torsion_atom_site_label_2
_geom_torsion_atom_site_label_3
_geom_torsion_atom_site_label_4
_geom_torsion_site_symmetry_1
_geom_torsion_site_symmetry_2
_geom_torsion_site_symmetry_3
_geom_torsion_site_symmetry_4
_geom_torsion
_geom_torsion_publ_flag
Br C(8) C(7) C(6) . . . . -178.5(4) no
Br C(8) C(9) C(4) . . . . 178.1(4) no
V S(1) C(2) S(2) . . . . -169.4(2) no
V S(1) C(2) N(1) . . . . 12.4(5) no
V O(3) C(5) C(4) . . . . -25.4(7) no
V O(3) C(5) C(6) . . . . 156.5(4) no
V N(2) N(1) C(2) . . . . -13.3(6) no
V N(2) C(3) C(4) . . . . 13.1(8) no
S(1) V O(3) C(5) . . . . 88.2(5) no
S(1) V N(2) N(1) . . . . 16.2(3) no
S(1) V N(2) C(3) . . . . -173.5(4) no
S(1) C(2) S(2) C(1) . . . . 177.8(3) no
S(1) C(2) N(1) N(2) . . . . -1.5(7) no
S(2) C(2) N(1) N(2) . . . . -179.6(3) no
O(1) V S(1) C(2) . . . . -168.5(2) no
O(1) V O(3) C(5) . . . . -177.3(4) no
O(1) V N(2) N(1) . . . . 73.1(5) no
O(1) V N(2) C(3) . . . . -116.7(5) no
O(2) V S(1) C(2) . . . . 84.4(2) no
O(2) V O(3) C(5) . . . . -66.9(5) no
O(2) V N(2) N(1) . . . . -88.4(4) no
O(2) V N(2) C(3) . . . . 81.9(4) no
O(3) V S(1) C(2) . . . . -70.8(3) no
O(3) V N(2) N(1) . . . . 165.4(4) no
O(3) V N(2) C(3) . . . . -24.3(4) no
O(3) C(5) C(4) C(3) . . . . -1.2(8) no
O(3) C(5) C(4) C(9) . . . . -176.7(5) no
O(3) C(5) C(6) C(7) . . . . 176.3(5) no
N(1) N(2) C(3) C(4) . . . . -175.6(5) no
N(1) C(2) S(2) C(1) . . . . -3.9(5) no
N(2) V S(1) C(2) . . . . -12.1(2) no
N(2) V O(3) C(5) . . . . 31.5(4) no
N(2) C(3) C(4) C(5) . . . . 4.5(8) no
N(2) C(3) C(4) C(9) . . . . -180.0(5) no
N(3) C(10) C(11) N(4) . . . . -0.3(6) no
N(3) C(12) N(4) C(11) . . . . -0.1(6) no
N(4) C(12) N(3) C(10) . . . . -0.1(6) no
C(2) N(1) N(2) C(3) . . . . 175.2(5) no
C(3) C(4) C(5) C(6) . . . . 177.0(5) no
C(3) C(4) C(9) C(8) . . . . -174.8(5) no
C(4) C(5) C(6) C(7) . . . . -1.9(8) no
C(4) C(9) C(8) C(7) . . . . -2.8(9) no
C(5) C(4) C(9) C(8) . . . . 0.8(8) no
C(5) C(6) C(7) C(8) . . . . 0.0(9) no
C(6) C(5) C(4) C(9) . . . . 1.5(7) no
C(6) C(7) C(8) C(9) . . . . 2.4(9) no
C(10) C(11) N(4) C(12) . . . . 0.3(6) no
C(11) C(10) N(3) C(12) . . . . 0.3(6) no
